data_2200760
loop_
_publ_author_name
'Shaameri, Zurina'
'Shan, Ning'
'Jones, William'

_publ_section_title
;
 Diphenic acid--acridine (1/1)
;
_journal_issue 11
_journal_name_full 'Acta Crystallographica Section E'
_journal_page_first o1075
_journal_page_last o1077
_journal_paper_doi 10.1107/S160053680101618X
_journal_volume 57
_journal_year 2001
_chemical_formula_moiety
;
 C14 H10 O4, C14 H9 O4 1-, C13 H9 N, C13 H10 N 1+
;
_chemical_formula_sum 'C54 H38 N2 O8'
_chemical_formula_weight 842.86
_chemical_name_common 'Diphenic acid--acridine(1/1)'
_chemical_name_systematic
;
 Diphenic acid--acridine (1/1)
;
_space_group_IT_number 14
_symmetry_cell_setting monoclinic
_symmetry_space_group_name_Hall '-P 2ybc'
_symmetry_space_group_name_H-M 'P 1 21/c 1'
_audit_creation_method SHELXL-97
_cell_angle_alpha 90.00
_cell_angle_beta 108.98(2)
_cell_angle_gamma 90.00
_cell_formula_units_Z 4
_cell_length_a 14.461(3)
_cell_length_b 15.863(3)
_cell_length_c 19.166(3)
_cell_measurement_reflns_used 25
_cell_measurement_temperature 295(2)
_cell_measurement_theta_max 15.0
_cell_measurement_theta_min 8.0
_cell_volume 4157.5(14)
_computing_cell_refinement 'CAD-4 Software (SETANG)'
_computing_data_collection 'CAD-4 Software (Enraf-Nonius, 1988)'
_computing_data_reduction
;
TEXSAN(Molecular Structure Corporation, 1995)
;
_computing_molecular_graphics 'XP (Sheldrick, 1993)'
_computing_publication_material SHELXL97)
_computing_structure_refinement 'SHELXL-97 (Sheldrick, 1997)'
_computing_structure_solution 'SHELXS-97 (Sheldrick, 1997)'
_diffrn_ambient_temperature 295(2)
_diffrn_measured_fraction_theta_full .958
_diffrn_measured_fraction_theta_max .958
_diffrn_measurement_device_type 'Enraf-Nonius CAD-4'
_diffrn_measurement_method \w/2\q
_diffrn_radiation_monochromator graphite
_diffrn_radiation_source 'fine-focus sealed tube'
_diffrn_radiation_type MoK\a
_diffrn_radiation_wavelength .71073
_diffrn_reflns_av_R_equivalents .045
_diffrn_reflns_av_sigmaI/netI .198
_diffrn_reflns_limit_h_max 16
_diffrn_reflns_limit_h_min -17
_diffrn_reflns_limit_k_max 18
_diffrn_reflns_limit_k_min 0
_diffrn_reflns_limit_l_max 22
_diffrn_reflns_limit_l_min 0
_diffrn_reflns_number 7509
_diffrn_reflns_theta_full 25.0
_diffrn_reflns_theta_max 25.0
_diffrn_reflns_theta_min 3.6
_diffrn_standards_decay_% 0
_diffrn_standards_interval_count 200
_diffrn_standards_number 3
_exptl_absorpt_coefficient_mu .091
_exptl_absorpt_correction_type none
_exptl_crystal_colour yellow
_exptl_crystal_density_diffrn 1.347
_exptl_crystal_density_method 'not measured'
_exptl_crystal_description block
_exptl_crystal_F_000 1760
_exptl_crystal_size_max .30
_exptl_crystal_size_mid .30
_exptl_crystal_size_min .20
_refine_diff_density_max .23
_refine_diff_density_min -.25
_refine_ls_extinction_method none
_refine_ls_goodness_of_fit_ref 1.01
_refine_ls_hydrogen_treatment mixed
_refine_ls_matrix_type full
_refine_ls_number_parameters 598
_refine_ls_number_reflns 7275
_refine_ls_number_restraints 3
_refine_ls_restrained_S_all 1.01
_refine_ls_R_factor_all .198
_refine_ls_R_factor_gt .064
_refine_ls_shift/su_max .002
_refine_ls_shift/su_mean .000
_refine_ls_structure_factor_coef Fsqd
_refine_ls_weighting_details 'calc w=1/[\s^2^(Fo^2^)+(0.0914P)^2^] where P=(Fo^2^+2Fc^2^)/3'
_refine_ls_weighting_scheme calc
_refine_ls_wR_factor_ref .211
_reflns_number_gt 3160
_reflns_number_total 7275
_reflns_threshold_expression >2\s(I)
_cod_data_source_file tk6040.cif
_cod_data_source_block I
_cod_depositor_comments
;
The following automatic conversions were performed:
'_symmetry_cell_setting' value 'Monoclinic' changed to 'monoclinic'
according to '/home/saulius/struct/CIF-dictionaries/cif_core.dic'
dictionary named 'cif_core.dic' version 2.4.1 from 2010-06-29.

Automatic conversion script
Id: cif_fix_enum 1527 2010-12-29 10:47:43Z saulius 

The following automatic conversions were performed:

'_chemical_melting_point' value 'not measured' was changed to '?' -
the value is undefined or not given.

'_symmetry_cell_setting' value
'Monoclinic' changed to 'monoclinic' according to
/home/saulius/struct/CIF-dictionaries/cif_core.dic dictionary named
'cif_core.dic' version 2.4.1 from 2010-06-29.

Automatic conversion script
Id: cif_fix_values 1715 2011-07-08 13:25:40Z adriana 
;
_cod_original_cell_volume 4157.5(13)
_cod_original_sg_symbol_H-M 'P 21/c'
_cod_database_code 2200760
_cod_database_fobs_code 2200760

loop_
_symmetry_equiv_pos_as_xyz
'x, y, z'
'-x, y+1/2, -z+1/2'
'-x, -y, -z'
'x, -y-1/2, z-1/2'

loop_
_atom_site_label
_atom_site_fract_x
_atom_site_fract_y
_atom_site_fract_z
_atom_site_U_iso_or_equiv
_atom_site_adp_type
_atom_site_calc_flag
_atom_site_refinement_flags
_atom_site_occupancy
_atom_site_disorder_assembly
_atom_site_disorder_group
_atom_site_type_symbol
H01 .498(3) .470(5) .208(3) .15(4) Uiso d D 1 . . H
O1 .4420(3) .4601(2) .1793(2) .0636(10) Uani d D 1 . . O
O2 .3023(3) .5244(2) .1240(2) .0708(11) Uani d . 1 . . O
O3 .7697(2) .5046(2) .27410(16) .0540(9) Uani d . 1 . . O
O4 .6161(3) .4858(2) .26916(18) .0632(10) Uani d . 1 . . O
C8 .6443(3) .5338(3) .1611(2) .0427(11) Uani d . 1 . . C
C14 .6786(4) .5062(3) .2403(2) .0465(12) Uani d . 1 . . C
C2 .4360(3) .6095(3) .1934(2) .0444(11) Uani d . 1 . . C
C7 .5678(3) .5905(3) .1335(2) .0366(10) Uani d . 1 . . C
C1 .5214(3) .6365(3) .1817(2) .0406(11) Uani d . 1 . . C
C11 .5836(4) .5761(3) .0127(3) .0524(13) Uani d . 1 . . C
H11 .5621 .5897 -.0372 .063 Uiso calc R 1 . . H
C9 .6905(4) .5006(3) .1131(3) .0521(12) Uani d . 1 . . C
H9 .7435 .4643 .1312 .063 Uiso calc R 1 . . H
C12 .5395(3) .6116(3) .0589(2) .0475(12) Uani d . 1 . . C
H12 .4895 .6506 .0401 .057 Uiso calc R 1 . . H
C6 .5609(4) .7140(3) .2107(3) .0551(13) Uani d . 1 . . C
H6 .6170 .7340 .2027 .066 Uiso calc R 1 . . H
C10 .6582(4) .5213(3) .0397(3) .0542(13) Uani d . 1 . . C
H10 .6879 .4973 .0081 .065 Uiso calc R 1 . . H
C13 .3868(4) .5286(3) .1622(3) .0512(12) Uani d . 1 . . C
C3 .3930(4) .6585(3) .2339(3) .0603(14) Uani d . 1 . . C
H3 .3358 .6402 .2414 .072 Uiso calc R 1 . . H
C5 .5163(5) .7615(3) .2515(3) .0713(17) Uani d . 1 . . C
H5 .5432 .8130 .2712 .086 Uiso calc R 1 . . H
C4 .4339(5) .7334(4) .2630(3) .0742(17) Uani d . 1 . . C
H4 .4051 .7655 .2910 .089 Uiso calc R 1 . . H
H03 .861(3) .544(3) .242(3) .08(2) Uiso d D 1 . . H
O7 .9094(3) .5653(2) .2317(2) .0607(9) Uani d D 1 . . O
O5 1.1873(3) .5394(2) .2677(2) .0655(10) Uani d D 1 . . O
H02 1.228(5) .531(5) .310(2) .16(4) Uiso d D 1 . . H
O6A 1.2233(10) .4118(8) .2447(7) .104(4) Uani d P .50 A 1 O
O6B 1.1697(9) .4049(7) .2685(7) .101(5) Uani d P .50 A 2 O
C15 1.0219(3) .5484(3) .1355(2) .0458(12) Uani d . 1 . . C
C21 1.0477(3) .6347(3) .1661(2) .0439(11) Uani d . 1 . . C
C16 1.0725(3) .4755(3) .1634(2) .0441(11) Uani d . 1 . . C
C22 .9903(4) .6801(3) .1990(2) .0516(13) Uani d . 1 . . C
C26 1.1275(4) .6757(3) .1567(3) .0573(13) Uani d . 1 . . C
H26 1.1657 .6473 .1336 .069 Uiso calc R 1 . . H
C17 1.0415(4) .3984(3) .1276(3) .0598(14) Uani d . 1 . . C
H17 1.0752 .3493 .1469 .072 Uiso calc R 1 . . H
C28 .9010(4) .6449(4) .2125(3) .0604(14) Uani d . 1 . . C
C19 .9100(4) .4657(4) .0357(3) .0704(16) Uani d . 1 . . C
H19 .8558 .4630 -.0068 .084 Uiso calc R 1 . . H
C18 .9620(4) .3943(4) .0644(3) .0711(16) Uani d . 1 . . C
H18 .9433 .3428 .0409 .085 Uiso calc R 1 . . H
O8 .8293(3) .6857(3) .2072(3) .1088(17) Uani d . 1 . . O
C20 .9394(4) .5413(4) .0711(3) .0634(15) Uani d . 1 . . C
H20 .9038 .5896 .0519 .076 Uiso calc R 1 . . H
C27 1.1572(4) .4702(3) .2327(3) .0613(14) Uani d . 1 . . C
C23 1.0136(4) .7632(3) .2208(3) .0640(15) Uani d . 1 . . C
H23 .9739 .7933 .2415 .077 Uiso calc R 1 . . H
C24 1.0940(5) .8015(4) .2123(3) .0741(17) Uani d . 1 . . C
H24 1.1096 .8568 .2277 .089 Uiso calc R 1 . . H
C25 1.1517(4) .7566(4) .1804(3) .0732(17) Uani d . 1 . . C
H25 1.2073 .7815 .1750 .088 Uiso calc R 1 . . H
N1 .6889(3) .0480(2) .0941(2) .0447(10) Uani d . 1 . . N
C41 .6445(3) -.0175(3) .0507(2) .0432(11) Uani d . 1 . . C
C36 .6100(3) -.0109(3) -.0277(3) .0463(12) Uani d . 1 . . C
C29 .6962(3) .1226(3) .0616(3) .0447(11) Uani d . 1 . . C
C35 .6196(3) .0646(3) -.0587(3) .0537(13) Uani d . 1 . . C
H35 .5974 .0698 -.1098 .064 Uiso calc R 1 . . H
C34 .6616(3) .1340(3) -.0159(3) .0475(12) Uani d . 1 . . C
C40 .6353(3) -.0946(3) .0839(3) .0540(13) Uani d . 1 . . C
H40 .6583 -.0998 .1350 .065 Uiso calc R 1 . . H
C30 .7421(4) .1908(3) .1083(3) .0579(14) Uani d . 1 . . C
H30 .7648 .1844 .1593 .069 Uiso calc R 1 . . H
C37 .5678(4) -.0835(4) -.0693(3) .0618(14) Uani d . 1 . . C
H37 .5457 -.0810 -.1205 .074 Uiso calc R 1 . . H
C38 .5596(4) -.1562(4) -.0352(3) .0669(15) Uani d . 1 . . C
H38 .5314 -.2032 -.0630 .080 Uiso calc R 1 . . H
C33 .6719(4) .2141(4) -.0451(3) .0612(14) Uani d . 1 . . C
H33 .6485 .2227 -.0959 .073 Uiso calc R 1 . . H
C39 .5931(4) -.1610(3) .0414(3) .0671(15) Uani d . 1 . . C
H39 .5862 -.2114 .0640 .081 Uiso calc R 1 . . H
C32 .7150(4) .2776(3) -.0002(4) .0700(16) Uani d . 1 . . C
H32 .7205 .3301 -.0201 .084 Uiso calc R 1 . . H
C31 .7521(4) .2659(3) .0766(4) .0705(16) Uani d . 1 . . C
H31 .7840 .3102 .1065 .085 Uiso calc R 1 . . H
N2 .1773(3) .0562(2) .0821(2) .0458(10) Uani d . 1 . . N
H2 .1920 .0395 .1271 .055 Uiso calc R 1 . . H
C54 .1363(3) -.0001(3) .0277(2) .0421(11) Uani d . 1 . . C
C53 .1143(3) -.0815(3) .0456(3) .0523(12) Uani d . 1 . . C
H53 .1286 -.0978 .0945 .063 Uiso calc R 1 . . H
C42 .1963(3) .1374(3) .0695(3) .0489(12) Uani d . 1 . . C
C49 .1158(3) .0250(3) -.0458(3) .0488(12) Uani d . 1 . . C
C48 .1413(3) .1067(4) -.0602(3) .0606(15) Uani d . 1 . . C
H48 .1324 .1229 -.1086 .073 Uiso calc R 1 . . H
C47 .1795(3) .1635(3) -.0038(3) .0555(13) Uani d . 1 . . C
C52 .0718(4) -.1360(3) -.0098(4) .0656(15) Uani d . 1 . . C
H52 .0574 -.1905 .0014 .079 Uiso calc R 1 . . H
C50 .0706(4) -.0344(4) -.1013(3) .0692(16) Uani d . 1 . . C
H50 .0556 -.0192 -.1506 .083 Uiso calc R 1 . . H
C46 .2036(4) .2492(4) -.0146(4) .0782(18) Uani d . 1 . . C
H46 .1961 .2690 -.0618 .094 Uiso calc R 1 . . H
C45 .2375(4) .3014(4) .0446(5) .0816(19) Uani d . 1 . . C
H45 .2527 .3568 .0368 .098 Uiso calc R 1 . . H
C51 .0489(4) -.1116(5) -.0843(4) .0778(18) Uani d . 1 . . C
H51 .0186 -.1496 -.1217 .093 Uiso calc R 1 . . H
C43 .2324(4) .1936(3) .1302(3) .0612(14) Uani d . 1 . . C
H43 .2434 .1748 .1782 .073 Uiso calc R 1 . . H
C44 .2503(4) .2746(4) .1170(4) .0790(18) Uani d . 1 . . C
H44 .2711 .3127 .1559 .095 Uiso calc R 1 . . H

loop_
_atom_site_aniso_label
_atom_site_aniso_U_11
_atom_site_aniso_U_22
_atom_site_aniso_U_33
_atom_site_aniso_U_12
_atom_site_aniso_U_13
_atom_site_aniso_U_23
O1 .067(3) .045(2) .078(3) -.007(2) .022(2) .0049(19)
O2 .044(2) .092(3) .066(2) -.005(2) .0034(19) -.008(2)
O3 .049(2) .071(2) .0386(18) .0099(18) .0089(16) .0062(16)
O4 .063(2) .077(3) .057(2) .0105(19) .0297(19) .0213(19)
C8 .050(3) .038(3) .038(3) -.003(2) .012(2) -.004(2)
C14 .060(3) .039(3) .041(3) .017(2) .017(3) .002(2)
C2 .050(3) .047(3) .035(2) .007(2) .012(2) -.003(2)
C7 .041(3) .035(2) .033(2) -.005(2) .011(2) .000(2)
C1 .045(3) .039(3) .033(2) .005(2) .006(2) .000(2)
C11 .054(3) .071(3) .031(3) -.016(3) .013(2) .002(2)
C9 .057(3) .051(3) .049(3) .002(2) .017(3) -.007(2)
C12 .049(3) .046(3) .045(3) -.006(2) .011(2) .004(2)
C6 .056(3) .050(3) .053(3) .004(3) .009(3) -.003(3)
C10 .052(3) .072(4) .043(3) -.015(3) .022(3) -.011(3)
C13 .058(3) .058(3) .045(3) .001(3) .028(3) .003(3)
C3 .058(3) .072(4) .046(3) .023(3) .010(3) -.006(3)
C5 .077(4) .052(3) .068(4) .007(3) .001(3) -.020(3)
C4 .069(4) .083(5) .060(4) .029(4) .006(3) -.021(3)
O7 .054(2) .069(3) .058(2) .006(2) .0176(19) .0089(19)
O5 .073(3) .054(2) .052(2) .010(2) -.004(2) -.004(2)
O6A .125(11) .067(8) .083(8) .037(8) -.017(7) -.015(6)
O6B .118(11) .047(6) .084(8) -.025(7) -.040(7) .035(6)
C15 .040(3) .063(3) .035(3) .001(2) .013(2) -.006(2)
C21 .043(3) .049(3) .034(2) .008(2) .005(2) .009(2)
C16 .043(3) .049(3) .039(3) -.002(2) .011(2) .004(2)
C22 .055(3) .049(3) .045(3) .008(3) .009(3) .008(2)
C26 .048(3) .060(4) .061(3) .007(3) .014(3) .011(3)
C17 .068(4) .053(3) .056(3) -.003(3) .015(3) -.006(3)
C28 .070(4) .064(4) .049(3) .016(3) .020(3) -.002(3)
C19 .048(3) .093(5) .062(4) .000(3) .007(3) -.025(4)
C18 .070(4) .077(4) .067(4) -.022(3) .023(3) -.029(3)
O8 .094(3) .081(3) .177(5) .035(3) .079(3) .014(3)
C20 .051(3) .076(4) .061(3) .016(3) .015(3) -.010(3)
C27 .082(4) .043(3) .049(3) .002(3) .007(3) -.003(3)
C23 .080(4) .047(3) .056(3) .009(3) .009(3) .006(3)
C24 .092(5) .045(3) .072(4) .004(3) .009(4) .007(3)
C25 .066(4) .062(4) .081(4) -.006(3) .010(3) .030(3)
N1 .041(2) .047(2) .045(2) -.0024(19) .0120(19) -.0049(19)
C41 .030(2) .052(3) .047(3) -.006(2) .011(2) -.005(2)
C36 .031(2) .055(3) .048(3) -.002(2) .006(2) -.006(3)
C29 .037(3) .046(3) .051(3) .003(2) .015(2) .000(2)
C35 .039(3) .069(4) .046(3) .004(3) .003(2) .001(3)
C34 .030(2) .055(3) .054(3) .009(2) .010(2) .007(3)
C40 .050(3) .058(3) .055(3) -.015(3) .018(3) -.003(3)
C30 .063(3) .051(3) .057(3) -.001(3) .016(3) -.003(3)
C37 .051(3) .076(4) .054(3) .000(3) .010(3) -.009(3)
C38 .052(3) .070(4) .075(4) -.019(3) .015(3) -.026(3)
C33 .053(3) .071(4) .058(3) .014(3) .015(3) .021(3)
C39 .055(3) .058(4) .083(4) -.016(3) .015(3) -.003(3)
C32 .068(4) .046(3) .096(5) .010(3) .027(4) .020(3)
C31 .073(4) .044(3) .092(5) .000(3) .024(4) -.003(3)
N2 .048(2) .048(2) .042(2) .0013(19) .0162(19) .0055(19)
C54 .032(2) .053(3) .039(3) .008(2) .008(2) .000(2)
C53 .046(3) .050(3) .057(3) .007(2) .011(3) .000(3)
C42 .037(3) .049(3) .061(3) .003(2) .016(2) .013(3)
C49 .031(2) .073(4) .043(3) .002(2) .012(2) -.005(3)
C48 .044(3) .093(4) .044(3) .013(3) .013(3) .027(3)
C47 .037(3) .061(3) .067(4) .008(3) .014(3) .018(3)
C52 .046(3) .053(3) .098(5) .000(3) .024(3) -.014(3)
C50 .049(3) .106(5) .055(3) .010(4) .019(3) -.014(4)
C46 .061(4) .079(4) .094(5) .014(4) .025(4) .038(4)
C45 .055(4) .059(4) .122(6) .001(3) .018(4) .023(4)
C51 .055(4) .096(5) .075(5) .002(4) .012(3) -.040(4)
C43 .057(3) .056(4) .065(4) -.004(3) .012(3) -.004(3)
C44 .064(4) .059(4) .102(5) .004(3) .010(4) -.002(4)

loop_
_atom_type_symbol
_atom_type_description
_atom_type_scat_dispersion_real
_atom_type_scat_dispersion_imag
_atom_type_scat_source
C C .0033 .0016 'International Tables Vol C Tables 4.2.6.8 and 6.1.1.4'
H H .0000 .0000 'International Tables Vol C Tables 4.2.6.8 and 6.1.1.4'
N N .0061 .0033 'International Tables Vol C Tables 4.2.6.8 and 6.1.1.4'
O O .0106 .0060 'International Tables Vol C Tables 4.2.6.8 and 6.1.1.4'

loop_
_geom_angle_atom_site_label_1
_geom_angle_atom_site_label_2
_geom_angle_atom_site_label_3
_geom_angle
_geom_angle_publ_flag
C13 O1 H01 113(5) no
C7 C8 C9 118.8(4) no
C7 C8 C14 122.3(4) no
C9 C8 C14 118.9(4) no
O4 C14 O3 123.6(4) no
O4 C14 C8 118.4(4) no
O3 C14 C8 118.0(4) no
C3 C2 C1 120.2(5) no
C3 C2 C13 117.7(4) no
C1 C2 C13 122.1(4) no
C8 C7 C12 118.6(4) no
C8 C7 C1 122.7(4) no
C12 C7 C1 118.4(4) no
C2 C1 C6 118.5(4) no
C2 C1 C7 123.3(4) no
C6 C1 C7 117.9(4) no
C10 C11 C12 120.0(4) no
C10 C11 H11 120.0 no
C12 C11 H11 120.0 no
C10 C9 C8 120.5(5) no
C10 C9 H9 119.8 no
C8 C9 H9 119.8 no
C11 C12 C7 121.4(4) no
C11 C12 H12 119.3 no
C7 C12 H12 119.3 no
C5 C6 C1 119.9(5) no
C5 C6 H6 120.0 no
C1 C6 H6 120.0 no
C11 C10 C9 120.7(5) no
C11 C10 H10 119.7 no
C9 C10 H10 119.7 no
O2 C13 O1 121.1(5) no
O2 C13 C2 123.2(5) no
O1 C13 C2 115.8(4) no
C4 C3 C2 120.3(5) no
C4 C3 H3 119.8 no
C2 C3 H3 119.8 no
C4 C5 C6 120.6(5) no
C4 C5 H5 119.7 no
C6 C5 H5 119.7 no
C5 C4 C3 120.5(5) no
C5 C4 H4 119.8 no
C3 C4 H4 119.8 no
C28 O7 H03 116(4) no
C27 O5 H02 112(6) no
C16 C15 C20 117.5(4) no
C16 C15 C21 125.8(4) no
C20 C15 C21 116.7(4) no
C26 C21 C22 117.4(5) no
C26 C21 C15 119.6(4) no
C22 C21 C15 122.8(4) no
C15 C16 C17 119.7(4) no
C15 C16 C27 124.9(4) no
C17 C16 C27 115.3(4) no
C23 C22 C21 120.2(5) no
C23 C22 C28 115.9(5) no
C21 C22 C28 123.8(5) no
C25 C26 C21 122.1(5) no
C25 C26 H26 118.9 no
C21 C26 H26 118.9 no
C18 C17 C16 121.1(5) no
C18 C17 H17 119.5 no
C16 C17 H17 119.5 no
O8 C28 O7 122.9(5) no
O8 C28 C22 123.5(5) no
O7 C28 C22 113.6(5) no
C18 C19 C20 118.7(5) no
C18 C19 H19 120.6 no
C20 C19 H19 120.6 no
C19 C18 C17 120.5(5) no
C19 C18 H18 119.8 no
C17 C18 H18 119.8 no
C19 C20 C15 122.5(5) no
C19 C20 H20 118.7 no
C15 C20 H20 118.7 no
O6B C27 O5 117.8(7) no
O6B C27 O6A 47.9(6) no
O5 C27 O6A 114.3(8) no
O6B C27 C16 118.5(7) no
O5 C27 C16 117.3(5) no
O6A C27 C16 123.0(7) no
C24 C23 C22 121.1(5) no
C24 C23 H23 119.4 no
C22 C23 H23 119.4 no
C23 C24 C25 118.9(5) no
C23 C24 H24 120.5 no
C25 C24 H24 120.5 no
C26 C25 C24 120.2(5) no
C26 C25 H25 119.9 no
C24 C25 H25 119.9 no
C41 N1 C29 118.6(4) no
N1 C41 C40 119.0(4) no
N1 C41 C36 121.7(4) no
C40 C41 C36 119.3(4) no
C35 C36 C37 123.6(5) no
C35 C36 C41 118.2(4) no
C37 C36 C41 118.2(5) no
N1 C29 C34 122.6(4) no
N1 C29 C30 117.6(4) no
C34 C29 C30 119.8(4) no
C36 C35 C34 121.8(5) no
C36 C35 H35 119.1 no
C34 C35 H35 119.1 no
C35 C34 C33 124.1(5) no
C35 C34 C29 117.1(4) no
C33 C34 C29 118.9(5) no
C39 C40 C41 119.8(5) no
C39 C40 H40 120.1 no
C41 C40 H40 120.1 no
C31 C30 C29 118.5(5) no
C31 C30 H30 120.7 no
C29 C30 H30 120.7 no
C38 C37 C36 120.7(5) no
C38 C37 H37 119.6 no
C36 C37 H37 119.6 no
C37 C38 C39 120.2(5) no
C37 C38 H38 119.9 no
C39 C38 H38 119.9 no
C32 C33 C34 120.5(5) no
C32 C33 H33 119.7 no
C34 C33 H33 119.7 no
C40 C39 C38 121.8(5) no
C40 C39 H39 119.1 no
C38 C39 H39 119.1 no
C33 C32 C31 120.8(5) no
C33 C32 H32 119.6 no
C31 C32 H32 119.6 no
C30 C31 C32 121.5(5) no
C30 C31 H31 119.3 no
C32 C31 H31 119.3 no
C54 N2 C42 123.5(4) no
C54 N2 H2 118.2 no
C42 N2 H2 118.2 no
N2 C54 C49 119.0(4) no
N2 C54 C53 119.8(4) no
C49 C54 C53 121.2(5) no
C52 C53 C54 118.7(5) no
C52 C53 H53 120.7 no
C54 C53 H53 120.7 no
N2 C42 C47 118.6(5) no
N2 C42 C43 119.4(4) no
C47 C42 C43 122.0(5) no
C48 C49 C54 118.6(5) no
C48 C49 C50 123.8(5) no
C54 C49 C50 117.6(5) no
C47 C48 C49 121.0(4) no
C47 C48 H48 119.5 no
C49 C48 H48 119.5 no
C48 C47 C42 119.1(5) no
C48 C47 C46 124.1(5) no
C42 C47 C46 116.8(5) no
C53 C52 C51 121.0(5) no
C53 C52 H52 119.5 no
C51 C52 H52 119.5 no
C51 C50 C49 121.2(6) no
C51 C50 H50 119.4 no
C49 C50 H50 119.4 no
C45 C46 C47 119.7(6) no
C45 C46 H46 120.1 no
C47 C46 H46 120.1 no
C46 C45 C44 122.3(6) no
C46 C45 H45 118.8 no
C44 C45 H45 118.8 no
C50 C51 C52 120.3(5) no
C50 C51 H51 119.9 no
C52 C51 H51 119.9 no
C44 C43 C42 118.9(5) no
C44 C43 H43 120.5 no
C42 C43 H43 120.5 no
C43 C44 C45 120.1(6) no
C43 C44 H44 120.0 no
C45 C44 H44 120.0 no

loop_
_geom_bond_atom_site_label_1
_geom_bond_atom_site_label_2
_geom_bond_site_symmetry_2
_geom_bond_distance
_geom_bond_publ_flag
O1 C13 . 1.325(6) yes
O1 H01 . .84(5) no
O2 C13 . 1.205(6) yes
O3 C14 . 1.265(5) yes
O4 C14 . 1.246(5) yes
C8 C7 . 1.391(6) no
C8 C9 . 1.404(6) no
C8 C14 . 1.500(6) no
C2 C3 . 1.381(6) no
C2 C1 . 1.393(6) no
C2 C13 . 1.495(6) no
C7 C12 . 1.393(6) no
C7 C1 . 1.497(6) no
C1 C6 . 1.393(6) no
C11 C10 . 1.351(7) no
C11 C12 . 1.369(6) no
C11 H11 . .9300 no
C9 C10 . 1.371(6) no
C9 H9 . .9300 no
C12 H12 . .9300 no
C6 C5 . 1.385(7) no
C6 H6 . .9300 no
C10 H10 . .9300 no
C3 C4 . 1.364(7) no
C3 H3 . .9300 no
C5 C4 . 1.356(8) no
C5 H5 . .9300 no
C4 H4 . .9300 no
O7 C28 . 1.308(6) yes
O7 H03 . .85(5) no
O5 C27 . 1.287(6) yes
O5 H02 . .84(5) no
O6A C27 . 1.297(12) yes
O6B C27 . 1.223(11) yes
C15 C16 . 1.381(6) no
C15 C20 . 1.415(6) no
C15 C21 . 1.489(6) no
C21 C26 . 1.385(6) no
C21 C22 . 1.394(6) no
C16 C17 . 1.402(6) no
C16 C27 . 1.487(7) no
C22 C23 . 1.392(7) no
C22 C28 . 1.505(7) no
C26 C25 . 1.369(7) no
C26 H26 . .9300 no
C17 C18 . 1.373(7) no
C17 H17 . .9300 no
C28 O8 . 1.199(6) yes
C19 C18 . 1.371(7) no
C19 C20 . 1.375(7) no
C19 H19 . .9300 no
C18 H18 . .9300 no
C20 H20 . .9300 no
C23 C24 . 1.367(7) no
C23 H23 . .9300 no
C24 C25 . 1.382(8) no
C24 H24 . .9300 no
C25 H25 . .9300 no
N1 C41 . 1.355(5) no
N1 C29 . 1.357(5) no
C41 C40 . 1.405(6) no
C41 C36 . 1.424(6) no
C36 C35 . 1.364(6) no
C36 C37 . 1.420(7) no
C29 C34 . 1.417(6) no
C29 C30 . 1.423(6) no
C35 C34 . 1.389(6) no
C35 H35 . .9300 no
C34 C33 . 1.415(7) no
C40 C39 . 1.350(7) no
C40 H40 . .9300 no
C30 C31 . 1.366(7) no
C30 H30 . .9300 no
C37 C38 . 1.349(7) no
C37 H37 . .9300 no
C38 C39 . 1.390(7) no
C38 H38 . .9300 no
C33 C32 . 1.340(7) no
C33 H33 . .9300 no
C39 H39 . .9300 no
C32 C31 . 1.406(7) no
C32 H32 . .9300 no
C31 H31 . .9300 no
N2 C54 . 1.354(5) no
N2 C42 . 1.355(6) no
N2 H2 . .8600 no
C54 C49 . 1.400(6) no
C54 C53 . 1.400(6) no
C53 C52 . 1.350(7) no
C53 H53 . .9300 no
C42 C47 . 1.408(7) no
C42 C43 . 1.423(7) no
C49 C48 . 1.399(7) no
C49 C50 . 1.411(7) no
C48 C47 . 1.377(7) no
C48 H48 . .9300 no
C47 C46 . 1.436(8) no
C52 C51 . 1.412(8) no
C52 H52 . .9300 no
C50 C51 . 1.330(8) no
C50 H50 . .9300 no
C46 C45 . 1.360(8) no
C46 H46 . .9300 no
C45 C44 . 1.406(8) no
C45 H45 . .9300 no
C51 H51 . .9300 no
C43 C44 . 1.352(7) no
C43 H43 . .9300 no
C44 H44 . .9300 no

loop_
_geom_hbond_atom_site_label_D
_geom_hbond_atom_site_label_H
_geom_hbond_atom_site_label_A
_geom_hbond_site_symmetry_A
_geom_hbond_distance_DH
_geom_hbond_distance_HA
_geom_hbond_distance_DA
_geom_hbond_angle_DHA
_geom_hbond_publ_flag
O1 H01 O4 . .84 1.74 2.578(6) 178 yes
O7 H03 O3 . .85 1.75 2.596(5) 173 yes
O5 H02 N1 2_755 .84 1.86 2.675(5) 162 yes
C40 H40 O6A 2_745 .93 2.39 3.258(14) 155 yes
C40 H40 O6B 2_745 .93 2.57 3.282(12) 133 yes
N2 H2 O3 2_645 .86 1.88 2.734(5) 177 yes
